data_7049312
loop_
_publ_author_name
'Miao, Jinling'
'Nie, Yong'
'Xiong, Zhixin'
'Chai, Yongshuai'
'Fu, Shuqing'
'Yan, Hong'

_publ_section_title
;
 Stimulus-responsive reversible thermochromism and exciplex emission of a
 Zn(ii) complex and selective sensing of NH<sub>3</sub> gas.
;
_journal_issue 15
_journal_name_full 'Dalton transactions (Cambridge, England : 2003)'
_journal_page_first 5000
_journal_page_last 5006
_journal_paper_doi 10.1039/c9dt00764d
_journal_volume 48
_journal_year 2019
_chemical_formula_moiety 'C32 H38 N4 O12 Zn2, 3(H2 O)'
_chemical_formula_sum 'C32 H44 N4 O15 Zn2'
_chemical_formula_weight 855.45
_space_group_crystal_system monoclinic
_space_group_IT_number 15
_space_group_name_Hall '-C 2yc'
_space_group_name_H-M_alt 'C 1 2/c 1'
_symmetry_space_group_name_Hall '-C 2yc'
_symmetry_space_group_name_H-M 'C 1 2/c 1'
_atom_sites_solution_hydrogens mixed
_audit_creation_date 2019-03-05
_audit_creation_method
;
Olex2 1.2
(compiled 2018.05.29 svn.r3508 for OlexSys, GUI svn.r5506)
;
_audit_update_record
;
2019-03-05 deposited with the CCDC.    2019-03-11 downloaded from the CCDC.
;
_cell_angle_alpha 90
_cell_angle_beta 97.456(3)
_cell_angle_gamma 90
_cell_formula_units_Z 4
_cell_length_a 26.1429(10)
_cell_length_b 7.5779(2)
_cell_length_c 18.5411(7)
_cell_measurement_reflns_used 3751
_cell_measurement_temperature 291(2)
_cell_measurement_theta_max 28.9249
_cell_measurement_theta_min 2.9681
_cell_volume 3642.1(2)
_computing_cell_refinement
;
CrysAlisPro, Agilent Technologies,
Version 1.171.34.49 (release 20-01-2011 CrysAlis171 .NET)
(compiled Jan 20 2011,15:58:25)
;
_computing_data_collection
;
CrysAlisPro, Agilent Technologies,
Version 1.171.34.49 (release 20-01-2011 CrysAlis171 .NET)
(compiled Jan 20 2011,15:58:25)
;
_computing_data_reduction
;
CrysAlisPro, Agilent Technologies,
Version 1.171.34.49 (release 20-01-2011 CrysAlis171 .NET)
(compiled Jan 20 2011,15:58:25)
;
_computing_molecular_graphics 'Olex2 (Dolomanov et al., 2009)'
_computing_publication_material 'Olex2 (Dolomanov et al., 2009)'
_computing_structure_refinement 'ShelXL (Sheldrick, 2015)'
_diffrn_ambient_temperature 291.15
_diffrn_detector_area_resol_mean 16.0355
_diffrn_measured_fraction_theta_full 0.996
_diffrn_measured_fraction_theta_max 0.997
_diffrn_measurement_details
;
#__ type_ start__ end____ width___ exp.time_
  1 omega   34.00   92.00   1.0000   29.4500
omega____ theta____ kappa____ phi______ frames
    -       17.1176  179.0000 -180.0000 58

#__ type_ start__ end____ width___ exp.time_
  2 omega  -52.00   43.00   1.0000   29.4500
omega____ theta____ kappa____ phi______ frames
    -       17.1176  -37.0000 -120.0000 95

#__ type_ start__ end____ width___ exp.time_
  3 omega   34.00   89.00   1.0000   29.4500
omega____ theta____ kappa____ phi______ frames
    -       17.1176  179.0000   90.0000 55

#__ type_ start__ end____ width___ exp.time_
  4 omega   28.00   53.00   1.0000   29.4500
omega____ theta____ kappa____ phi______ frames
    -      -19.2269   37.0000 -150.0000 25

#__ type_ start__ end____ width___ exp.time_
  5 omega  -89.00  -63.00   1.0000   29.4500
omega____ theta____ kappa____ phi______ frames
    -      -19.2269  -77.0000 -180.0000 26

#__ type_ start__ end____ width___ exp.time_
  6 omega   -1.00   51.00   1.0000   29.4500
omega____ theta____ kappa____ phi______ frames
    -      -19.2269   77.0000 -150.0000 52

#__ type_ start__ end____ width___ exp.time_
  7 omega  -13.00   33.00   1.0000   29.4500
omega____ theta____ kappa____ phi______ frames
    -       17.1176   77.0000  -90.0000 46
;
_diffrn_measurement_device_type 'Xcalibur, Eos, Gemini'
_diffrn_measurement_method '\w scans'
_diffrn_orient_matrix_UB_11 0.0252532000
_diffrn_orient_matrix_UB_12 0.0261591000
_diffrn_orient_matrix_UB_13 0.0147605000
_diffrn_orient_matrix_UB_21 -0.0105398000
_diffrn_orient_matrix_UB_22 0.0603441000
_diffrn_orient_matrix_UB_23 0.0233742000
_diffrn_orient_matrix_UB_31 0.0003865000
_diffrn_orient_matrix_UB_32 -0.0666224000
_diffrn_orient_matrix_UB_33 0.0268918000
_diffrn_radiation_monochromator graphite
_diffrn_radiation_type MoK\a
_diffrn_radiation_wavelength 0.71073
_diffrn_reflns_av_R_equivalents 0.0309
_diffrn_reflns_av_unetI/netI 0.0384
_diffrn_reflns_Laue_measured_fraction_full 0.996
_diffrn_reflns_Laue_measured_fraction_max 0.997
_diffrn_reflns_limit_h_max 32
_diffrn_reflns_limit_h_min -28
_diffrn_reflns_limit_k_max 9
_diffrn_reflns_limit_k_min -9
_diffrn_reflns_limit_l_max 23
_diffrn_reflns_limit_l_min -22
_diffrn_reflns_number 11598
_diffrn_reflns_point_group_measured_fraction_full 0.996
_diffrn_reflns_point_group_measured_fraction_max 0.997
_diffrn_reflns_theta_full 25.242
_diffrn_reflns_theta_max 26.372
_diffrn_reflns_theta_min 2.974
_diffrn_source 'Enhance (Mo) X-ray Source'
_exptl_absorpt_coefficient_mu 1.393
_exptl_absorpt_correction_T_max 1.00000
_exptl_absorpt_correction_T_min 0.85639
_exptl_absorpt_correction_type multi-scan
_exptl_absorpt_process_details
;
CrysAlisPro, Agilent Technologies,
Version 1.171.34.49 (release 20-01-2011 CrysAlis171 .NET)
(compiled Jan 20 2011,15:58:25)
Empirical absorption correction using spherical harmonics,
 implemented in SCALE3 ABSPACK scaling algorithm.
;
_exptl_crystal_colour colourless
_exptl_crystal_colour_primary colourless
_exptl_crystal_density_diffrn 1.560
_exptl_crystal_description plate
_exptl_crystal_F_000 1776
_exptl_crystal_size_max 0.35
_exptl_crystal_size_mid 0.14
_exptl_crystal_size_min 0.05
_refine_diff_density_max 0.280
_refine_diff_density_min -0.265
_refine_diff_density_rms 0.054
_refine_ls_extinction_method none
_refine_ls_goodness_of_fit_ref 1.032
_refine_ls_hydrogen_treatment mixed
_refine_ls_matrix_type full
_refine_ls_number_parameters 253
_refine_ls_number_reflns 3715
_refine_ls_number_restraints 8
_refine_ls_restrained_S_all 1.032
_refine_ls_R_factor_all 0.0508
_refine_ls_R_factor_gt 0.0324
_refine_ls_shift/su_max 0.000
_refine_ls_shift/su_mean 0.000
_refine_ls_structure_factor_coef Fsqd
_refine_ls_weighting_details 'w=1/[\s^2^(Fo^2^)+(0.0365P)^2^+0.2685P] where P=(Fo^2^+2Fc^2^)/3'
_refine_ls_weighting_scheme calc
_refine_ls_wR_factor_gt 0.0708
_refine_ls_wR_factor_ref 0.0773
_reflns_Friedel_coverage 0.000
_reflns_number_gt 2815
_reflns_number_total 3715
_reflns_threshold_expression 'I > 2\s(I)'
_cod_data_source_file c9dt00764d2.cif
_cod_data_source_block 110411a_mjl_cys_15
_cod_depositor_comments 'Adding full bibliography for 7049312.cif.'
_cod_database_code 7049312
_shelx_shelxl_version_number 2014/7
_chemical_oxdiff_formula 'C H N O Zn'
_shelx_space_group_comment
;
The symmetry employed for this shelxl refinement is uniquely defined
by the following loop, which should always be used as a source of
symmetry information in preference to the above space-group names.
They are only intended as comments.
;
_shelx_estimated_absorpt_t_max 0.934
_shelx_estimated_absorpt_t_min 0.641
_reflns_odcompleteness_completeness 99.75
_reflns_odcompleteness_iscentric 1
_reflns_odcompleteness_theta 26.32
_olex2_refinement_description
;
1. Fixed Uiso
 At 1.2 times of:
  All C(H) groups, All C(H,H) groups
 At 1.5 times of:
  All C(H,H,H) groups, All C(H,H,H,H) groups, All O(H) groups, All O(H,H) groups
2. Restrained distances
 O5-H5A = O5-H5B
 0.85 with sigma of 0.02
 O6-H6A = O6-H6B
 0.85 with sigma of 0.02
 H5B-H5A
 1.39 with sigma of 0.04
 H6B-H6A
 1.39 with sigma of 0.04
 Zn1-H5A \\sim Zn1-H5B
 with sigma of 0.02
 Zn1-H6A \\sim Zn1-H6B
 with sigma of 0.02
3.a Riding coordinates:
 O7(H7A,H7B), O8(H8)
3.b Secondary CH2 refined with riding coordinates:
 C8(H8A,H8B), C10(H10A,H10B)
3.c Aromatic/amide H refined with riding coordinates:
 C3(H3), C7(H7), C16(H16), C4(H4), C12(H12), C6(H6), C13(H13), C15(H15)
3.d Idealised Me refined as rotating group:
 C1(H1A,H1B,H1C)
;
_olex2_submission_special_instructions 'No special instructions were received'

loop_
_space_group_symop_operation_xyz
'x, y, z'
'-x, y, -z+1/2'
'x+1/2, y+1/2, z'
'-x+1/2, y+1/2, -z+1/2'
'-x, -y, -z'
'x, -y, z-1/2'
'-x+1/2, -y+1/2, -z'
'x+1/2, -y+1/2, z-1/2'

loop_
_atom_site_label
_atom_site_type_symbol
_atom_site_fract_x
_atom_site_fract_y
_atom_site_fract_z
_atom_site_U_iso_or_equiv
_atom_site_adp_type
_atom_site_occupancy
_atom_site_site_symmetry_order
_atom_site_calc_flag
_atom_site_refinement_flags_posn
_atom_site_refinement_flags_adp
_atom_site_refinement_flags_occupancy
Zn1 Zn 0.06782(2) 0.49519(3) 0.10501(2) 0.02704(10) Uani 1 1 d D . .
O1 O 0.06905(7) 0.99187(18) 0.01984(10) 0.0443(5) Uani 1 1 d . . .
O5 O -0.00323(7) 0.6019(2) 0.13098(12) 0.0512(5) Uani 1 1 d D . .
O6 O 0.02449(7) 0.2947(2) 0.05852(11) 0.0478(5) Uani 1 1 d D . .
O3 O 0.08603(8) 0.4443(3) 0.32300(10) 0.0583(6) Uani 1 1 d . . .
C2 C 0.27457(10) 0.6430(3) 0.16497(16) 0.0453(7) Uani 1 1 d . . .
C3 C 0.24349(10) 0.7396(3) 0.11288(14) 0.0435(6) Uani 1 1 d . . .
H3 H 0.2581 0.7856 0.0738 0.052 Uiso 1 1 calc R . .
C7 C 0.25101(11) 0.5801(3) 0.22221(14) 0.0455(7) Uani 1 1 d . . .
H7 H 0.2705 0.5155 0.2586 0.055 Uiso 1 1 calc R . .
C1 C 0.33041(11) 0.6052(4) 0.1573(2) 0.0721(9) Uani 1 1 d . . .
H1A H 0.3474 0.5580 0.2022 0.108 Uiso 1 1 calc GR . .
H1B H 0.3471 0.7125 0.1459 0.108 Uiso 1 1 calc GR . .
H1C H 0.3321 0.5210 0.1190 0.108 Uiso 1 1 calc GR . .
O7 O 0.04084(8) -0.0667(2) 0.37354(10) 0.0567(5) Uani 1 1 d . . .
H7A H 0.0494 -0.0195 0.4149 0.085 Uiso 1 1 d R . .
H7B H 0.0340 0.0161 0.3429 0.085 Uiso 1 1 d R . .
C11 C 0.08832(10) 0.4914(3) 0.25957(13) 0.0368(6) Uani 1 1 d . . .
O2 O 0.06714(6) 0.70226(18) 0.03473(8) 0.0291(4) Uani 1 1 d . . .
O4 O 0.08277(6) 0.3892(2) 0.20503(8) 0.0362(4) Uani 1 1 d . . .
N2 N 0.13377(7) 0.3848(2) 0.06397(9) 0.0282(4) Uani 1 1 d . . .
C14 C 0.22542(8) 0.2764(3) 0.01344(11) 0.0278(5) Uani 1 1 d . . .
C5 C 0.16861(9) 0.7043(3) 0.17473(12) 0.0304(5) Uani 1 1 d . . .
C16 C 0.17122(9) 0.3031(3) 0.10713(12) 0.0300(5) Uani 1 1 d . . .
H16 H 0.1664 0.2818 0.1552 0.036 Uiso 1 1 calc R . .
C9 C 0.07535(9) 0.8579(3) 0.05827(12) 0.0284(5) Uani 1 1 d . . .
N1 N 0.11480(8) 0.7270(2) 0.17686(10) 0.0313(4) Uani 1 1 d . . .
C8 C 0.09205(9) 0.8850(3) 0.13894(12) 0.0337(6) Uani 1 1 d . . .
H8A H 0.1171 0.9800 0.1452 0.040 Uiso 1 1 calc R . .
H8B H 0.0623 0.9214 0.1616 0.040 Uiso 1 1 calc R . .
C4 C 0.19192(10) 0.7705(3) 0.11651(13) 0.0368(6) Uani 1 1 d . . .
H4 H 0.1725 0.8355 0.0802 0.044 Uiso 1 1 calc R . .
C12 C 0.14135(9) 0.4089(3) -0.00508(12) 0.0391(6) Uani 1 1 d . . .
H12 H 0.1155 0.4637 -0.0365 0.047 Uiso 1 1 calc R . .
C10 C 0.09645(10) 0.6872(3) 0.24689(12) 0.0383(6) Uani 1 1 d . . .
H10A H 0.0641 0.7486 0.2490 0.046 Uiso 1 1 calc R . .
H10B H 0.1213 0.7323 0.2859 0.046 Uiso 1 1 calc R . .
C6 C 0.19973(10) 0.6096(3) 0.22745(13) 0.0387(6) Uani 1 1 d . . .
H6 H 0.1856 0.5651 0.2672 0.046 Uiso 1 1 calc R . .
C13 C 0.18530(9) 0.3567(3) -0.03205(12) 0.0390(6) Uani 1 1 d . . .
H13 H 0.1885 0.3748 -0.0809 0.047 Uiso 1 1 calc R . .
C15 C 0.21631(9) 0.2493(3) 0.08419(12) 0.0324(5) Uani 1 1 d . . .
H15 H 0.2412 0.1936 0.1168 0.039 Uiso 1 1 calc R . .
H5A H -0.0282(7) 0.543(3) 0.1423(15) 0.049 Uiso 1 1 d DR . .
H5B H -0.0124(8) 0.706(2) 0.1287(13) 0.049 Uiso 1 1 d DR . .
H6A H 0.0408(8) 0.204(2) 0.0448(13) 0.049 Uiso 1 1 d DR . .
H6B H -0.0027(7) 0.307(3) 0.0330(13) 0.049 Uiso 1 1 d DR . .
O8 O 0.0000 0.1460(3) 0.2500 0.0682(8) Uani 1 2 d S T P
H8 H 0.0256 0.2126 0.2458 0.102 Uiso 1 1 d R . .

loop_
_atom_site_aniso_label
_atom_site_aniso_U_11
_atom_site_aniso_U_22
_atom_site_aniso_U_33
_atom_site_aniso_U_23
_atom_site_aniso_U_13
_atom_site_aniso_U_12
Zn1 0.02636(17) 0.02264(13) 0.03266(16) -0.00058(11) 0.00590(11) 0.00161(11)
O1 0.0604(13) 0.0239(8) 0.0470(11) 0.0058(7) 0.0012(9) 0.0053(8)
O5 0.0373(12) 0.0344(9) 0.0882(15) 0.0062(10) 0.0324(10) 0.0056(9)
O6 0.0321(12) 0.0302(8) 0.0753(14) -0.0159(9) -0.0148(9) 0.0059(8)
O3 0.0837(16) 0.0583(11) 0.0379(11) 0.0131(9) 0.0267(10) 0.0284(11)
C2 0.0305(16) 0.0360(13) 0.0661(19) -0.0112(13) -0.0058(13) -0.0005(12)
C3 0.0361(17) 0.0445(14) 0.0506(16) -0.0020(12) 0.0089(12) -0.0083(13)
C7 0.0450(19) 0.0370(13) 0.0492(17) -0.0034(13) -0.0136(13) 0.0027(13)
C1 0.037(2) 0.065(2) 0.112(3) -0.007(2) 0.0031(17) 0.0040(16)
O7 0.0739(15) 0.0427(10) 0.0540(12) -0.0087(9) 0.0103(10) -0.0129(10)
C11 0.0342(15) 0.0447(14) 0.0338(13) 0.0049(12) 0.0126(10) 0.0142(12)
O2 0.0292(9) 0.0226(7) 0.0346(9) -0.0023(6) 0.0010(7) 0.0005(7)
O4 0.0401(11) 0.0331(8) 0.0362(9) 0.0028(8) 0.0085(7) 0.0012(8)
N2 0.0266(11) 0.0265(9) 0.0318(11) -0.0054(8) 0.0051(8) 0.0023(8)
C14 0.0267(14) 0.0277(11) 0.0289(12) -0.0035(9) 0.0034(10) 0.0034(10)
C5 0.0317(15) 0.0268(10) 0.0313(12) -0.0057(10) -0.0017(10) -0.0023(10)
C16 0.0336(15) 0.0280(11) 0.0298(12) 0.0021(10) 0.0090(10) 0.0037(10)
C9 0.0228(13) 0.0246(11) 0.0383(13) -0.0008(10) 0.0058(10) 0.0041(9)
N1 0.0364(13) 0.0280(9) 0.0297(10) -0.0011(8) 0.0053(8) 0.0020(9)
C8 0.0333(15) 0.0240(10) 0.0433(14) -0.0060(10) 0.0030(10) 0.0022(10)
C4 0.0323(15) 0.0392(13) 0.0369(14) 0.0024(11) -0.0032(11) -0.0016(11)
C12 0.0326(16) 0.0525(15) 0.0313(13) -0.0027(12) 0.0006(10) 0.0148(12)
C10 0.0472(17) 0.0388(13) 0.0303(13) -0.0076(11) 0.0104(11) 0.0040(12)
C6 0.0401(17) 0.0375(13) 0.0356(14) 0.0010(11) -0.0062(11) -0.0008(12)
C13 0.0341(16) 0.0578(15) 0.0254(12) 0.0007(11) 0.0045(10) 0.0137(13)
C15 0.0309(14) 0.0339(12) 0.0326(13) 0.0056(10) 0.0044(10) 0.0098(11)
O8 0.076(2) 0.0453(15) 0.085(2) 0.000 0.0163(16) 0.000

loop_
_atom_type_symbol
_atom_type_description
_atom_type_scat_dispersion_real
_atom_type_scat_dispersion_imag
_atom_type_scat_source
C C 0.0033 0.0016 'International Tables Vol C Tables 4.2.6.8 and 6.1.1.4'
H H 0.0000 0.0000 'International Tables Vol C Tables 4.2.6.8 and 6.1.1.4'
N N 0.0061 0.0033 'International Tables Vol C Tables 4.2.6.8 and 6.1.1.4'
Zn Zn 0.2839 1.4301 'International Tables Vol C Tables 4.2.6.8 and 6.1.1.4'
O O 0.0106 0.0060 'International Tables Vol C Tables 4.2.6.8 and 6.1.1.4'

loop_
_geom_angle_atom_site_label_1
_geom_angle_atom_site_label_2
_geom_angle_atom_site_label_3
_geom_angle
_geom_angle_site_symmetry_3
O5 Zn1 N2 172.10(7) .
O5 Zn1 N1 89.72(7) .
O6 Zn1 O5 85.71(8) .
O6 Zn1 O2 110.39(7) .
O6 Zn1 N2 89.27(7) .
O6 Zn1 N1 171.82(8) .
O2 Zn1 O5 85.24(7) .
O2 Zn1 N2 90.82(6) .
O2 Zn1 N1 75.91(6) .
O4 Zn1 O5 90.80(7) .
O4 Zn1 O6 97.13(7) .
O4 Zn1 O2 151.76(6) .
O4 Zn1 N2 95.88(7) .
O4 Zn1 N1 76.13(6) .
N2 Zn1 N1 95.96(7) .
Zn1 O5 H5A 125.8(15) .
Zn1 O5 H5B 127.4(16) .
H5A O5 H5B 107(2) .
Zn1 O6 H6A 117.0(14) .
Zn1 O6 H6B 124.3(16) .
H6A O6 H6B 111(2) .
C3 C2 C1 121.3(3) .
C7 C2 C3 116.0(3) .
C7 C2 C1 122.7(3) .
C2 C3 H3 118.5 .
C4 C3 C2 122.9(3) .
C4 C3 H3 118.5 .
C2 C7 H7 118.8 .
C6 C7 C2 122.4(2) .
C6 C7 H7 118.8 .
C2 C1 H1A 109.5 .
C2 C1 H1B 109.5 .
C2 C1 H1C 109.5 .
H1A C1 H1B 109.5 .
H1A C1 H1C 109.5 .
H1B C1 H1C 109.5 .
H7A O7 H7B 107.5 .
O3 C11 O4 124.6(2) .
O3 C11 C10 116.9(2) .
O4 C11 C10 118.5(2) .
C9 O2 Zn1 120.65(14) .
C11 O4 Zn1 118.69(14) .
C16 N2 Zn1 122.00(15) .
C12 N2 Zn1 120.95(15) .
C12 N2 C16 116.79(19) .
C13 C14 C14 121.8(2) 7
C15 C14 C14 122.7(2) 7
C15 C14 C13 115.5(2) .
C4 C5 N1 120.6(2) .
C6 C5 N1 122.3(2) .
C6 C5 C4 117.0(2) .
N2 C16 H16 118.4 .
N2 C16 C15 123.2(2) .
C15 C16 H16 118.4 .
O1 C9 O2 124.1(2) .
O1 C9 C8 117.17(18) .
O2 C9 C8 118.67(18) .
C5 N1 Zn1 109.10(12) .
C5 N1 C8 115.12(18) .
C5 N1 C10 115.84(18) .
C8 N1 Zn1 100.42(12) .
C10 N1 Zn1 97.77(13) .
C10 N1 C8 115.44(18) .
C9 C8 H8A 108.7 .
C9 C8 H8B 108.7 .
N1 C8 C9 114.05(17) .
N1 C8 H8A 108.7 .
N1 C8 H8B 108.7 .
H8A C8 H8B 107.6 .
C3 C4 C5 120.2(2) .
C3 C4 H4 119.9 .
C5 C4 H4 119.9 .
N2 C12 H12 118.4 .
N2 C12 C13 123.2(2) .
C13 C12 H12 118.4 .
C11 C10 H10A 108.8 .
C11 C10 H10B 108.8 .
N1 C10 C11 113.85(19) .
N1 C10 H10A 108.8 .
N1 C10 H10B 108.8 .
H10A C10 H10B 107.7 .
C7 C6 C5 121.5(2) .
C7 C6 H6 119.3 .
C5 C6 H6 119.3 .
C14 C13 H13 119.8 .
C12 C13 C14 120.3(2) .
C12 C13 H13 119.8 .
C14 C15 H15 119.5 .
C16 C15 C14 120.9(2) .
C16 C15 H15 119.5 .

loop_
_geom_bond_atom_site_label_1
_geom_bond_atom_site_label_2
_geom_bond_distance
_geom_bond_site_symmetry_2
Zn1 O5 2.1373(18) .
Zn1 O6 2.0200(16) .
Zn1 O2 2.0382(14) .
Zn1 O4 2.0122(15) .
Zn1 N2 2.1428(18) .
Zn1 N1 2.4384(18) .
O1 C9 1.239(2) .
O5 H5A 0.839(15) .
O5 H5B 0.821(15) .
O6 H6A 0.864(15) .
O6 H6B 0.807(15) .
O3 C11 1.238(3) .
C2 C3 1.388(3) .
C2 C7 1.379(4) .
C2 C1 1.512(4) .
C3 H3 0.9300 .
C3 C4 1.379(3) .
C7 H7 0.9300 .
C7 C6 1.375(4) .
C1 H1A 0.9600 .
C1 H1B 0.9600 .
C1 H1C 0.9600 .
O7 H7A 0.8501 .
O7 H7B 0.8498 .
C11 O4 1.267(3) .
C11 C10 1.522(3) .
O2 C9 1.267(2) .
N2 C16 1.334(3) .
N2 C12 1.333(3) .
C14 C14 1.492(4) 7
C14 C13 1.397(3) .
C14 C15 1.379(3) .
C5 N1 1.423(3) .
C5 C4 1.400(3) .
C5 C6 1.388(3) .
C16 H16 0.9300 .
C16 C15 1.366(3) .
C9 C8 1.517(3) .
N1 C8 1.474(3) .
N1 C10 1.473(3) .
C8 H8A 0.9700 .
C8 H8B 0.9700 .
C4 H4 0.9300 .
C12 H12 0.9300 .
C12 C13 1.370(3) .
C10 H10A 0.9700 .
C10 H10B 0.9700 .
C6 H6 0.9300 .
C13 H13 0.9300 .
C15 H15 0.9300 .
O8 H8 0.8500 .

loop_
_geom_hbond_atom_site_label_D
_geom_hbond_atom_site_label_H
_geom_hbond_atom_site_label_A
_geom_hbond_distance_DH
_geom_hbond_distance_HA
_geom_hbond_distance_DA
_geom_hbond_angle_DHA
_geom_hbond_site_symmetry_A
O7 H7A O1 0.85 1.96 2.776(3) 161.2 6_566
O7 H7B O8 0.85 2.08 2.890(2) 158.9 .
O5 H5A O3 0.839(15) 1.875(15) 2.706(2) 171(2) 2
O5 H5B O7 0.821(15) 1.877(15) 2.694(2) 173(2) 2_565
O6 H6A O1 0.864(15) 1.853(15) 2.712(2) 173(2) 1_545
O6 H6B O2 0.807(15) 1.968(15) 2.767(2) 170(2) 5_565

loop_
_geom_torsion_atom_site_label_1
_geom_torsion_atom_site_label_2
_geom_torsion_atom_site_label_3
_geom_torsion_atom_site_label_4
_geom_torsion
_geom_torsion_site_symmetry_1
Zn1 O2 C9 O1 -170.30(18) .
Zn1 O2 C9 C8 7.3(3) .
Zn1 N2 C16 C15 -172.34(17) .
Zn1 N2 C12 C13 173.2(2) .
Zn1 N1 C8 C9 -31.0(2) .
Zn1 N1 C10 C11 34.9(2) .
O1 C9 C8 N1 -161.2(2) .
O3 C11 O4 Zn1 163.0(2) .
O3 C11 C10 N1 161.9(2) .
C2 C3 C4 C5 0.4(4) .
C2 C7 C6 C5 0.3(4) .
C3 C2 C7 C6 0.5(4) .
C7 C2 C3 C4 -0.9(4) .
C1 C2 C3 C4 177.2(2) .
C1 C2 C7 C6 -177.6(2) .
O2 C9 C8 N1 21.1(3) .
O4 C11 C10 N1 -20.3(3) .
N2 C16 C15 C14 -0.4(3) .
N2 C12 C13 C14 -1.1(4) .
C14 C14 C13 C12 -177.8(3) 7
C14 C14 C15 C16 178.5(3) 7
C5 N1 C8 C9 86.0(2) .
C5 N1 C10 C11 -80.8(3) .
C16 N2 C12 C13 -1.0(3) .
N1 C5 C4 C3 -176.49(19) .
N1 C5 C6 C7 176.1(2) .
C8 N1 C10 C11 140.4(2) .
C4 C5 N1 Zn1 83.6(2) .
C4 C5 N1 C8 -28.4(3) .
C4 C5 N1 C10 -167.3(2) .
C4 C5 C6 C7 -0.8(3) .
C12 N2 C16 C15 1.8(3) .
C10 C11 O4 Zn1 -14.7(3) .
C10 N1 C8 C9 -134.9(2) .
C6 C5 N1 Zn1 -93.2(2) .
C6 C5 N1 C8 154.8(2) .
C6 C5 N1 C10 15.8(3) .
C6 C5 C4 C3 0.5(3) .
C13 C14 C15 C16 -1.7(3) .
C15 C14 C13 C12 2.4(4) .
